data_7037008
loop_
_publ_author_name
'Sevastianova, Tatiana N.'
'Bodensteiner, Michael'
'Maulieva, Albina F.'
'Davydova, Elena I.'
'Virovets, Alexander V.'
'Peresypkina, Eugenia V.'
'Bal\'azs, G\'abor'
'Gra\&sl, Christian'
'Seidl, Michael'
'Scheer, Manfred'
'Frenking, Gernot'
'Berezovskaya, Ekaterina A.'
'Kazakov, Igor V.'
'Khoroshilova, Olesya V.'
'Timoshkin, Alexey Y.'

_publ_section_title
;
 Versatile structures of group 13 metal halide complexes with 4,4'-bipy:
 from 1D coordination polymers to 2D and 3D metal-organic frameworks.
;
_journal_issue 47
_journal_name_full 'Dalton transactions (Cambridge, England : 2003)'
_journal_page_first 20648
_journal_page_last 20658
_journal_paper_doi 10.1039/c5dt03192c
_journal_volume 44
_journal_year 2015
_chemical_formula_moiety 'C10 H8 Cl3 Ga N2'
_chemical_formula_sum 'C10 H8 Cl3 Ga N2'
_chemical_formula_weight 332.25
_space_group_crystal_system orthorhombic
_space_group_IT_number 60
_space_group_name_Hall '-P 2n 2ab'
_space_group_name_H-M_alt 'P b c n'
_symmetry_space_group_name_Hall '-P 2n 2ab'
_symmetry_space_group_name_H-M 'P b c n'
_atom_sites_solution_hydrogens geom
_audit_creation_date 2015-09-17
_audit_creation_method
;
Olex2 1.2-alpha
(compiled 2015.09.16 svn.r3215 for OlexSys, GUI svn.r5097)
;
_audit_update_record
;
2015-09-23 deposited with the CCDC.
2015-10-29 downloaded from the CCDC.
;
_cell_angle_alpha 90
_cell_angle_beta 90
_cell_angle_gamma 90
_cell_formula_units_Z 8
_cell_length_a 13.5618(4)
_cell_length_b 19.8375(7)
_cell_length_c 9.1922(3)
_cell_measurement_reflns_used 12560
_cell_measurement_temperature 123.0
_cell_measurement_theta_max 66.4242
_cell_measurement_theta_min 3.9432
_cell_volume 2473.00(14)
_computing_cell_refinement
;
CrysAlisPro, Agilent Technologies,
Version 1.171.35.11 (release 16-05-2011 CrysAlis171 .NET)
(compiled May 16 2011,17:55:39)
;
_computing_data_collection
;
CrysAlisPro, Agilent Technologies,
Version 1.171.35.11 (release 16-05-2011 CrysAlis171 .NET)
(compiled May 16 2011,17:55:39)
;
_computing_data_reduction
;
CrysAlisPro, Agilent Technologies,
Version 1.171.35.11 (release 16-05-2011 CrysAlis171 .NET)
(compiled May 16 2011,17:55:39)
;
_computing_molecular_graphics 'Olex2 (Dolomanov et al., 2009)'
_computing_publication_material 'Olex2 (Dolomanov et al., 2009)'
_computing_structure_refinement 'ShelXL (Sheldrick, 2015)'
_computing_structure_solution 'SIR97 (Burla et al., 2007)'
_diffrn_ambient_temperature 123.0
_diffrn_detector_area_resol_mean 10.5431
_diffrn_measured_fraction_theta_full 0.996
_diffrn_measured_fraction_theta_max 0.996
_diffrn_measurement_details
;
  1 omega  -52.00   27.00   1.0000    2.0000
omega____ theta____ kappa____ phi______ frames
    -      -41.5681   38.0000  120.0000 79

  2 omega   23.00   59.00   1.0000    2.0000
omega____ theta____ kappa____ phi______ frames
    -       41.5681   38.0000  -60.0000 36

  3 omega   10.00  120.00   1.0000    2.0000
omega____ theta____ kappa____ phi______ frames
    -       41.5681   77.0000  -60.0000 110

  4 omega  133.00  159.00   1.0000    8.0000
omega____ theta____ kappa____ phi______ frames
    -       93.5000   45.0000    0.0000 26

  5 omega   90.00  167.00   1.0000    8.0000
omega____ theta____ kappa____ phi______ frames
    -       93.5000   45.0000 -180.0000 77

  6 omega   89.00  120.00   1.0000    8.0000
omega____ theta____ kappa____ phi______ frames
    -       93.5000   77.0000  120.0000 31

  7 omega   83.00  112.00   1.0000    8.0000
omega____ theta____ kappa____ phi______ frames
    -       93.5000   45.0000    0.0000 29

  8 omega  136.00  165.00   1.0000    8.0000
omega____ theta____ kappa____ phi______ frames
    -       93.5000   45.0000 -120.0000 29

  9 omega   15.00   43.00   1.0000    8.0000
omega____ theta____ kappa____ phi______ frames
    -       93.5000  -77.0000  -60.0000 28

 10 omega   58.00   96.00   1.0000    8.0000
omega____ theta____ kappa____ phi______ frames
    -       93.5000  -77.0000  -60.0000 38

 11 omega   79.00  105.00   1.0000    8.0000
omega____ theta____ kappa____ phi______ frames
    -       93.5000   45.0000 -120.0000 26

 12 omega   69.00   95.00   1.0000    8.0000
omega____ theta____ kappa____ phi______ frames
    -       93.5000  -77.0000   60.0000 26

 13 omega   21.00   68.00   1.0000    8.0000
omega____ theta____ kappa____ phi______ frames
    -       93.5000  -45.0000 -180.0000 47

 14 omega   22.00   75.00   1.0000    8.0000
omega____ theta____ kappa____ phi______ frames
    -       93.5000  -60.0000   78.0000 53

 15 omega   64.00  170.00   1.0000    8.0000
omega____ theta____ kappa____ phi______ frames
    -       93.5000   77.0000  -60.0000 106

 16 omega   47.00   97.00   1.0000    8.0000
omega____ theta____ kappa____ phi______ frames
    -       93.5000  -79.0000 -143.0000 50

 17 omega   19.00   77.00   1.0000    8.0000
omega____ theta____ kappa____ phi______ frames
    -       93.5000  -45.0000    0.0000 58

 18 omega   76.00  115.00   1.0000    8.0000
omega____ theta____ kappa____ phi______ frames
    -       93.5000  -77.0000  -30.0000 39

 19 omega   38.00   64.00   1.0000    8.0000
omega____ theta____ kappa____ phi______ frames
    -       93.5000  -59.0000   41.0000 26

 20 omega   66.00   92.00   1.0000    8.0000
omega____ theta____ kappa____ phi______ frames
    -       93.5000  -67.0000  -37.0000 26

 21 omega   30.00  127.00   1.0000    8.0000
omega____ theta____ kappa____ phi______ frames
    -       93.5000  -79.0000   -6.0000 97

 22 omega  -75.00   37.00   1.0000    2.0000
omega____ theta____ kappa____ phi______ frames
    -      -41.5681   77.0000 -150.0000 112

 23 omega    8.00  120.00   1.0000    2.0000
omega____ theta____ kappa____ phi______ frames
    -       41.5681   77.0000   90.0000 112

 24 omega    8.00  120.00   1.0000    2.0000
omega____ theta____ kappa____ phi______ frames
    -       41.5681   77.0000 -180.0000 112

 25 omega   66.00  144.00   1.0000    8.0000
omega____ theta____ kappa____ phi______ frames
    -       93.5000   45.0000  -90.0000 78

 26 omega   66.00  168.00   1.0000    8.0000
omega____ theta____ kappa____ phi______ frames
    -       93.5000   45.0000   60.0000 102
;
_diffrn_measurement_device_type 'Xcalibur, Ruby, Gemini ultra'
_diffrn_measurement_method '\w scans'
_diffrn_orient_matrix_UB_11 0.0122226000
_diffrn_orient_matrix_UB_12 0.1093603000
_diffrn_orient_matrix_UB_13 -0.0581826000
_diffrn_orient_matrix_UB_21 0.0178080000
_diffrn_orient_matrix_UB_22 0.1230010000
_diffrn_orient_matrix_UB_23 0.0514300000
_diffrn_orient_matrix_UB_31 0.1114834000
_diffrn_orient_matrix_UB_32 -0.0316969000
_diffrn_orient_matrix_UB_33 -0.0013317000
_diffrn_radiation_monochromator mirror
_diffrn_radiation_type CuK\a
_diffrn_radiation_wavelength 1.54178
_diffrn_reflns_av_R_equivalents 0.0497
_diffrn_reflns_av_unetI/netI 0.0214
_diffrn_reflns_laue_measured_fraction_full 0.996
_diffrn_reflns_laue_measured_fraction_max 0.996
_diffrn_reflns_limit_h_max 15
_diffrn_reflns_limit_h_min -12
_diffrn_reflns_limit_k_max 23
_diffrn_reflns_limit_k_min -23
_diffrn_reflns_limit_l_max 10
_diffrn_reflns_limit_l_min -10
_diffrn_reflns_number 21045
_diffrn_reflns_point_group_measured_fraction_full 0.996
_diffrn_reflns_point_group_measured_fraction_max 0.996
_diffrn_reflns_theta_full 66.625
_diffrn_reflns_theta_max 66.625
_diffrn_reflns_theta_min 3.948
_diffrn_source 'Enhance Ultra (Cu) X-ray Source'
_exptl_absorpt_coefficient_mu 8.786
_exptl_absorpt_correction_T_max 1.00000
_exptl_absorpt_correction_T_min 0.65847
_exptl_absorpt_correction_type multi-scan
_exptl_absorpt_process_details
;
CrysAlisPro, Agilent Technologies,
Version 1.171.35.11 (release 16-05-2011 CrysAlis171 .NET)
(compiled May 16 2011,17:55:39)
Empirical absorption correction using spherical harmonics,
 implemented in SCALE3 ABSPACK scaling algorithm.
;
_exptl_crystal_colour colourless
_exptl_crystal_colour_primary colourless
_exptl_crystal_density_diffrn 1.785
_exptl_crystal_description block
_exptl_crystal_F_000 1312
_exptl_crystal_size_max 0.3
_exptl_crystal_size_mid 0.21
_exptl_crystal_size_min 0.18
_refine_diff_density_max 0.473
_refine_diff_density_min -0.425
_refine_diff_density_rms 0.128
_refine_ls_extinction_coef 0.00168(8)
_refine_ls_extinction_expression Fc^*^=kFc[1+0.001xFc^2^\l^3^/sin(2\q)]^-1/4^
_refine_ls_extinction_method 'SHELXL-2014/7 (Sheldrick 2014'
_refine_ls_goodness_of_fit_ref 1.117
_refine_ls_hydrogen_treatment constr
_refine_ls_matrix_type full
_refine_ls_number_parameters 146
_refine_ls_number_reflns 2183
_refine_ls_number_restraints 0
_refine_ls_restrained_S_all 1.117
_refine_ls_R_factor_all 0.0296
_refine_ls_R_factor_gt 0.0288
_refine_ls_shift/su_max 0.000
_refine_ls_shift/su_mean 0.000
_refine_ls_structure_factor_coef Fsqd
_refine_ls_weighting_details 'w=1/[\s^2^(Fo^2^)+(0.0422P)^2^+2.1417P] where P=(Fo^2^+2Fc^2^)/3'
_refine_ls_weighting_scheme calc
_refine_ls_wR_factor_gt 0.0764
_refine_ls_wR_factor_ref 0.0772
_reflns_Friedel_coverage 0.000
_reflns_number_gt 2135
_reflns_number_total 2183
_reflns_threshold_expression 'I > 2\s(I)'
_cod_data_source_file c5dt03192c2.cif
_cod_data_source_block 3
_cod_depositor_comments 'Adding full bibliography for 7037006--7037016.cif.'
_cod_database_code 7037008
_shelx_space_group_comment
;
The symmetry employed for this shelxl refinement is uniquely defined
by the following loop, which should always be used as a source of
symmetry information in preference to the above space-group names.
They are only intended as comments.
;
_reflns_odcompleteness_completeness 97.99
_reflns_odcompleteness_iscentric 1
_reflns_odcompleteness_theta 66.97
_olex2_refinement_description
;
1. Fixed Uiso
 At 1.2 times of:
  All C(H) groups
2.a Aromatic/amide H refined with riding coordinates:
 C2(H2), C10(H10), C1(H1), C9(H9), C7(H7), C5(H5), C4(H4), C6(H6)
;
_shelx_shelxl_version_number 2014/7
_olex2_submission_special_instructions 'No special instructions were received'

loop_
_space_group_symop_operation_xyz
'x, y, z'
'-x+1/2, -y+1/2, z+1/2'
'x+1/2, -y+1/2, -z'
'-x, y, -z+1/2'
'-x, -y, -z'
'x-1/2, y-1/2, -z-1/2'
'-x-1/2, y-1/2, z'
'x, -y, z-1/2'

loop_
_atom_site_label
_atom_site_type_symbol
_atom_site_fract_x
_atom_site_fract_y
_atom_site_fract_z
_atom_site_U_iso_or_equiv
_atom_site_adp_type
_atom_site_occupancy
_atom_site_site_symmetry_order
_atom_site_calc_flag
_atom_site_refinement_flags_posn
Ga1 Ga 0.24395(2) 0.38258(2) 0.25524(3) 0.01614(14) Uani 1 1 d .
Cl3 Cl 0.18018(4) 0.48215(3) 0.29973(6) 0.02691(18) Uani 1 1 d .
Cl2 Cl 0.16586(4) 0.29357(3) 0.34000(6) 0.02567(17) Uani 1 1 d .
Cl1 Cl 0.38116(4) 0.37246(3) 0.13195(6) 0.02932(18) Uani 1 1 d .
N1 N 0.33287(14) 0.38646(9) 0.4528(2) 0.0176(4) Uani 1 1 d .
C2 C 0.44522(15) 0.32705(11) 0.6085(2) 0.0177(4) Uani 1 1 d .
H2 H 0.4765 0.2858 0.6332 0.021 Uiso 1 1 calc R
C10 C 0.18844(18) 0.35102(11) -0.0679(3) 0.0239(5) Uani 1 1 d .
H10 H 0.2549 0.3361 -0.0735 0.029 Uiso 1 1 calc R
C3 C 0.46464(17) 0.38514(11) 0.6882(2) 0.0177(5) Uani 1 1 d .
C8 C 0.03244(18) 0.36671(11) -0.1851(2) 0.0186(5) Uani 1 1 d .
C1 C 0.38023(16) 0.32988(11) 0.4934(2) 0.0197(5) Uani 1 1 d .
H1 H 0.3682 0.2897 0.4399 0.024 Uiso 1 1 calc R
N2 N 0.15569(15) 0.37599(10) 0.0573(2) 0.0243(4) Uani 1 1 d .
C9 C 0.12984(19) 0.34584(12) -0.1904(3) 0.0281(6) Uani 1 1 d .
H9 H 0.1563 0.3280 -0.2780 0.034 Uiso 1 1 calc R
C7 C -0.00173(18) 0.39235(19) -0.0550(3) 0.0420(8) Uani 1 1 d .
H7 H -0.0683 0.4067 -0.0457 0.050 Uiso 1 1 calc R
C5 C 0.35129(18) 0.44234(12) 0.5300(3) 0.0266(5) Uani 1 1 d .
H5 H 0.3185 0.4829 0.5038 0.032 Uiso 1 1 calc R
C4 C 0.41595(19) 0.44339(12) 0.6461(2) 0.0281(5) Uani 1 1 d .
H4 H 0.4271 0.4843 0.6974 0.034 Uiso 1 1 calc R
C6 C 0.0619(2) 0.3969(2) 0.0610(3) 0.0540(10) Uani 1 1 d .
H6 H 0.0379 0.4160 0.1489 0.065 Uiso 1 1 calc R

loop_
_atom_site_aniso_label
_atom_site_aniso_U_11
_atom_site_aniso_U_22
_atom_site_aniso_U_33
_atom_site_aniso_U_23
_atom_site_aniso_U_13
_atom_site_aniso_U_12
Ga1 0.0149(2) 0.0210(2) 0.0125(2) -0.00082(9) -0.00223(9) 0.00005(10)
Cl3 0.0267(3) 0.0226(3) 0.0314(3) 0.0004(2) -0.0088(2) 0.0075(2)
Cl2 0.0242(3) 0.0213(3) 0.0315(3) 0.0045(2) -0.0100(2) -0.0052(2)
Cl1 0.0165(3) 0.0512(4) 0.0203(3) -0.0079(2) 0.0009(2) -0.0020(2)
N1 0.0182(10) 0.0197(10) 0.0151(9) -0.0010(7) -0.0033(7) 0.0006(7)
C2 0.0179(10) 0.0176(10) 0.0174(10) 0.0029(8) -0.0018(8) -0.0012(8)
C10 0.0290(12) 0.0186(11) 0.0241(11) -0.0051(9) -0.0094(10) 0.0080(9)
C3 0.0166(11) 0.0232(12) 0.0132(11) 0.0016(8) -0.0010(9) -0.0018(9)
C8 0.0241(12) 0.0151(11) 0.0166(11) 0.0020(8) -0.0053(10) -0.0049(9)
C1 0.0207(11) 0.0189(11) 0.0195(10) -0.0009(8) -0.0036(8) -0.0009(9)
N2 0.0194(10) 0.0381(12) 0.0155(9) 0.0030(8) -0.0038(8) -0.0070(8)
C9 0.0345(13) 0.0287(13) 0.0210(12) -0.0119(10) -0.0112(10) 0.0136(11)
C7 0.0153(13) 0.093(3) 0.0172(13) -0.0057(14) 0.0001(9) -0.0043(13)
C5 0.0336(13) 0.0210(12) 0.0251(12) -0.0044(9) -0.0121(10) 0.0082(10)
C4 0.0375(14) 0.0217(12) 0.0251(12) -0.0079(9) -0.0140(10) 0.0067(10)
C6 0.0194(13) 0.129(3) 0.0133(12) -0.0116(15) 0.0014(10) -0.0023(16)

loop_
_atom_type_symbol
_atom_type_description
_atom_type_scat_dispersion_real
_atom_type_scat_dispersion_imag
_atom_type_scat_source
C C 0.0181 0.0091 'International Tables Vol C Tables 4.2.6.8 and 6.1.1.4'
H H 0.0000 0.0000 'International Tables Vol C Tables 4.2.6.8 and 6.1.1.4'
Cl Cl 0.3639 0.7018 'International Tables Vol C Tables 4.2.6.8 and 6.1.1.4'
Ga Ga -1.2846 0.7763 'International Tables Vol C Tables 4.2.6.8 and 6.1.1.4'
N N 0.0311 0.0180 'International Tables Vol C Tables 4.2.6.8 and 6.1.1.4'

loop_
_geom_angle_atom_site_label_1
_geom_angle_atom_site_label_2
_geom_angle_atom_site_label_3
_geom_angle
_geom_angle_site_symmetry_3
Cl3 Ga1 Cl2 117.80(3) .
Cl1 Ga1 Cl3 120.94(3) .
Cl1 Ga1 Cl2 121.26(3) .
N1 Ga1 Cl3 91.78(5) .
N1 Ga1 Cl2 89.98(5) .
N1 Ga1 Cl1 87.95(5) .
N1 Ga1 N2 178.56(7) .
N2 Ga1 Cl3 89.61(6) .
N2 Ga1 Cl2 89.03(5) .
N2 Ga1 Cl1 91.67(6) .
C1 N1 Ga1 117.74(14) .
C5 N1 Ga1 124.97(15) .
C5 N1 C1 117.00(19) .
C3 C2 H2 120.3 .
C1 C2 H2 120.3 .
C1 C2 C3 119.4(2) .
N2 C10 H10 118.6 .
N2 C10 C9 122.8(2) .
C9 C10 H10 118.6 .
C2 C3 C3 121.64(14) 4_656
C4 C3 C2 117.0(2) .
C4 C3 C3 121.37(14) 4_656
C9 C8 C8 122.5(3) 4_554
C7 C8 C8 119.9(3) 4_554
C7 C8 C9 117.5(2) .
N1 C1 C2 123.5(2) .
N1 C1 H1 118.2 .
C2 C1 H1 118.2 .
C10 N2 Ga1 124.14(16) .
C10 N2 C6 117.0(2) .
C6 N2 Ga1 118.80(17) .
C10 C9 C8 119.8(2) .
C10 C9 H9 120.1 .
C8 C9 H9 120.1 .
C8 C7 H7 120.5 .
C6 C7 C8 119.0(2) .
C6 C7 H7 120.5 .
N1 C5 H5 118.7 .
N1 C5 C4 122.7(2) .
C4 C5 H5 118.7 .
C3 C4 H4 119.8 .
C5 C4 C3 120.4(2) .
C5 C4 H4 119.8 .
N2 C6 C7 123.8(3) .
N2 C6 H6 118.1 .
C7 C6 H6 118.1 .

loop_
_geom_bond_atom_site_label_1
_geom_bond_atom_site_label_2
_geom_bond_distance
_geom_bond_site_symmetry_2
Ga1 Cl3 2.1947(6) .
Ga1 Cl2 2.2014(6) .
Ga1 Cl1 2.1880(6) .
Ga1 N1 2.1813(18) .
Ga1 N2 2.182(2) .
N1 C1 1.346(3) .
N1 C5 1.340(3) .
C2 H2 0.9500 .
C2 C3 1.391(3) .
C2 C1 1.378(3) .
C10 H10 0.9500 .
C10 N2 1.330(3) .
C10 C9 1.382(3) .
C3 C3 1.487(4) 4_656
C3 C4 1.386(3) .
C8 C8 1.483(4) 4_554
C8 C9 1.385(4) .
C8 C7 1.379(4) .
C1 H1 0.9500 .
N2 C6 1.338(4) .
C9 H9 0.9500 .
C7 H7 0.9500 .
C7 C6 1.375(4) .
C5 H5 0.9500 .
C5 C4 1.382(3) .
C4 H4 0.9500 .
C6 H6 0.9500 .

loop_
_geom_torsion_atom_site_label_1
_geom_torsion_atom_site_label_2
_geom_torsion_atom_site_label_3
_geom_torsion_atom_site_label_4
_geom_torsion
_geom_torsion_site_symmetry_1
_geom_torsion_site_symmetry_4
Ga1 N1 C1 C2 174.28(17) . .
Ga1 N1 C5 C4 -173.41(19) . .
Ga1 N2 C6 C7 -177.0(3) . .
N1 C5 C4 C3 -0.4(4) . .
C2 C3 C4 C5 0.1(4) . .
C10 N2 C6 C7 1.7(5) . .
C3 C2 C1 N1 -0.4(3) . .
C3 C3 C4 C5 179.4(3) 4_656 .
C8 C8 C9 C10 175.88(18) 4_554 .
C8 C8 C7 C6 -174.8(3) 4_554 .
C8 C7 C6 N2 -2.0(6) . .
C1 N1 C5 C4 0.3(4) . .
C1 C2 C3 C3 -179.0(2) . 4_656
C1 C2 C3 C4 0.3(3) . .
N2 C10 C9 C8 -0.5(4) . .
C9 C10 N2 Ga1 178.19(19) . .
C9 C10 N2 C6 -0.4(4) . .
C9 C8 C7 C6 1.0(5) . .
C7 C8 C9 C10 0.2(4) . .
C5 N1 C1 C2 0.1(3) . .
